data_9013126
loop_
_publ_author_name
'Akahama, Y.'
'Kobayashi, M.'
'Kawamura, H.'

_publ_section_title
;Structural study on pressure-induced phase transition from beta-Po type to
 bcc in selenium at 140 GPa Locality: synthetic Sample: at P = 86.2 GPa Note:
 structure known as beta-Po type, phase Se V
;
_journal_name_full 'Japanese Journal of Applied Physics'
_journal_page_first 1621
_journal_page_last 1624
_journal_volume 31
_journal_year 1992
_chemical_compound_source Synthetic
_chemical_formula_sum Se
_chemical_name_common Selenium
_chemical_name_mineral Selenium
_space_group_IT_number 166
_symmetry_space_group_name_Hall '-R 3 2"'
_symmetry_space_group_name_H-M 'R -3 m :H'
_cell_angle_alpha 90
_cell_angle_beta 90
_cell_angle_gamma 120
_cell_length_a 3.908
_cell_length_b 3.908
_cell_length_c 2.985
_cell_formula_units_Z 3
_cell_volume 39.481
_database_code_amcsd 0012742
_diffrn_ambient_pressure 8.62e+07
_exptl_crystal_density_diffrn 9.963
_cod_original_sg_symbol_H-M 'R -3 m'
_cod_database_code 9013126

loop_
_space_group_symop_operation_xyz
x,y,z
2/3+x,1/3+y,1/3+z
1/3+x,2/3+y,2/3+z
x,x-y,z
2/3+x,1/3+x-y,1/3+z
1/3+x,2/3+x-y,2/3+z
y,x,-z
2/3+y,1/3+x,1/3-z
1/3+y,2/3+x,2/3-z
-x+y,y,z
2/3-x+y,1/3+y,1/3+z
1/3-x+y,2/3+y,2/3+z
-x,-x+y,-z
2/3-x,1/3-x+y,1/3-z
1/3-x,2/3-x+y,2/3-z
-y,-x,z
2/3-y,1/3-x,1/3+z
1/3-y,2/3-x,2/3+z
x-y,-y,-z
2/3+x-y,1/3-y,1/3-z
1/3+x-y,2/3-y,2/3-z
y,-x+y,-z
2/3+y,1/3-x+y,1/3-z
1/3+y,2/3-x+y,2/3-z
-x+y,-x,z
2/3-x+y,1/3-x,1/3+z
1/3-x+y,2/3-x,2/3+z
-x,-y,-z
2/3-x,1/3-y,1/3-z
1/3-x,2/3-y,2/3-z
-y,x-y,z
2/3-y,1/3+x-y,1/3+z
1/3-y,2/3+x-y,2/3+z
x-y,x,-z
2/3+x-y,1/3+x,1/3-z
1/3+x-y,2/3+x,2/3-z

loop_
_atom_site_label
_atom_site_fract_x
_atom_site_fract_y
_atom_site_fract_z
Se 0.00000 0.00000 0.00000

loop_
_cod_related_entry_id
_cod_related_entry_database
_cod_related_entry_code
1 AMCSD 0012742
